data_2100693
loop_
_publ_author_name
'van Mechelen, Jan B.'
'Peschar, Rene.'
'Schenk, Henk.'

_publ_contact_author_address
;
 Universiteit van Amsterdam
 Van 't Hoff Institute for Molecular Sciences (HIMS)
 Faculty of Science (FNWI)
 Valckenierstraat 65
 1018 XE Amsterdam
 The Netherlands
;
_publ_contact_author_email janvm@science.uva.nl
_publ_contact_author_fax '+31 20 5256940'
_publ_contact_author_name 'Jan B. van Mechelen'
_publ_contact_author_phone '+31 20 5257041'
_publ_section_title
;
 Structures of mono-unsaturated triacylglycerols. I. The \b~1~
 polymorph
;
_publ_section_title_footnote ' ?'
_journal_coeditor_code DR5011
_journal_date_accepted 2006-09-12
_journal_date_recd_electronic 2006-07-14
_journal_issue 6
_journal_name_full 'Acta Crystallographica Section B'
_journal_page_first 1121
_journal_page_last 1130
_journal_paper_category FA
_journal_paper_doi 10.1107/S0108768106037074
_journal_volume 62
_journal_year 2006
_chemical_formula_moiety 'C55 H108 O6'
_chemical_formula_structural 'C55 H108 O6'
_chemical_formula_sum 'C55 H108 O6'
_chemical_formula_weight 865.46
_chemical_melting_point 311
_chemical_name_common 'SOS-POP beta1'
_chemical_name_systematic '(1,3-distearoyl-2-oleoylglycerol) (1,3-dipalmitoyl-2-oleoylglycerol)'
_space_group_IT_number 14
_symmetry_cell_setting monoclinic
_symmetry_space_group_name_Hall '-P 2yn'
_symmetry_space_group_name_H-M 'P 1 21/n 1'
_audit_creation_method 'from EXP file using GSAS2CIF'
_cell_angle_alpha 90.0
_cell_angle_beta 88.8457(12)
_cell_angle_gamma 90.0
_cell_formula_units_Z 4
_cell_length_a 5.44713(8)
_cell_length_b 125.970(6)
_cell_length_c 8.21200(18)
_cell_measurement_temperature 295
_cell_volume 5633.7(3)
_computing_structure_refinement GSAS
_diffrn_ambient_temperature 275
_diffrn_radiation_wavelength 0.79889
_exptl_crystal_density_diffrn 1.020
_refine_ls_extinction_method none
_refine_ls_goodness_of_fit_all 2.91
_refine_ls_hydrogen_treatment constr
_refine_ls_matrix_type full
_refine_ls_number_parameters 547
_refine_ls_number_restraints 545
_refine_ls_shift/su_max 0.26
_refine_ls_shift/su_mean 0.01
_cod_data_source_file dr5011.cif
_cod_data_source_block SOS-POP-B1-ENAN_publ
_cod_depositor_comments
;
The following automatic conversions were performed:
'_geom_bond_publ_flag' value 'N' changed to 'n' according to
'/home/saulius/struct/CIF-dictionaries/cif_core.dic' dictionary named
'cif_core.dic' version 2.4.1 from 2010-06-29 (340
times).

'_geom_angle_publ_flag' value 'N' changed to 'n' according to
'/home/saulius/struct/CIF-dictionaries/cif_core.dic' dictionary named
'cif_core.dic' version 2.4.1 from 2010-06-29 (330 times).

Automatic conversion script
Id: cif_fix_enum 1527 2010-12-29 10:47:43Z saulius 

The following automatic conversions were performed:

'_geom_bond_publ_flag' value 'N' changed to 'n' according to
/home/saulius/struct/CIF-dictionaries/cif_core.dic dictionary named
'cif_core.dic' version 2.4.1 from 2010-06-29 (340
times).

'_geom_angle_publ_flag' value 'N' changed to 'n' according
to /home/saulius/struct/CIF-dictionaries/cif_core.dic dictionary
named 'cif_core.dic' version 2.4.1 from 2010-06-29 (330 times).

Automatic conversion script
Id: cif_fix_values 1715 2011-07-08 13:25:40Z adriana 
;
_cod_original_sg_symbol_H-M 'P 21/n'
_cod_original_formula_sum 'C55.00 H108 O6'
_cod_database_code 2100693

loop_
_symmetry_equiv_pos_site_id
_symmetry_equiv_pos_as_xyz
1 +x,+y,+z
2 -x+1/2,+y+1/2,-z+1/2
-1 -x,-y,-z
-2 +x+1/2,-y+1/2,+z+1/2

loop_
_atom_site_type_symbol
_atom_site_label
_atom_site_fract_x
_atom_site_fract_y
_atom_site_fract_z
_atom_site_U_iso_or_equiv
_atom_site_thermal_displace_type
_atom_site_occupancy
O O1a 0.6500(3) 0.152588(12) 0.6446(5) 0.0253 Uiso 1.0
C C1a 0.7248(2) 0.142602(10) 0.6618(5) 0.0253 Uiso 1.0
C C2a 0.5107(3) 0.135277(12) 0.6890(2) 0.0253 Uiso 1.0
O O2a 0.9359(3) 0.13990(2) 0.6643(15) 0.0253 Uiso 1.0
C C3a 0.5795(3) 0.126450(12) 0.8059(2) 0.0253 Uiso 1.0
C C4a 0.3685(3) 0.118603(12) 0.8245(2) 0.0253 Uiso 1.0
C C5a 0.4274(3) 0.110350(12) 0.9532(2) 0.0253 Uiso 1.0
C C6a 0.2268(3) 0.101963(12) 0.9611(2) 0.0253 Uiso 1.0
C C7a 0.2941(3) 0.093317(12) 1.0815(2) 0.0253 Uiso 1.0
C C8a 0.0819(3) 0.085564(12) 1.1029(2) 0.0253 Uiso 1.0
C C9a 0.1467(3) 0.077074(12) 1.2265(2) 0.0253 Uiso 1.0
C C10a -0.0566(3) 0.068816(12) 1.2374(2) 0.0253 Uiso 1.0
C C11a 0.0087(3) 0.060251(12) 1.3598(2) 0.0253 Uiso 1.0
C C12a -0.1999(3) 0.052265(12) 1.3757(2) 0.0253 Uiso 1.0
C C13a -0.1383(3) 0.043825(12) 1.5010(2) 0.0253 Uiso 1.0
C C14a -0.3371(3) 0.035352(12) 1.5055(2) 0.0253 Uiso 1.0
C C15a -0.2894(3) 0.027457(12) 1.6413(2) 0.0253 Uiso 1.0
C C16a -0.4862(3) 0.018896(12) 1.6431(2) 0.0253 Uiso 1.0
C C17a -0.4324(3) 0.010714(12) 1.7737(2) 0.0253 Uiso 0.5
C C18a -0.6295(3) 0.002171(14) 1.7755(3) 0.0253 Uiso 0.5
C C1 0.8345(3) 0.160385(12) 0.5937(2) 0.0253 Uiso 1.0
C C2 0.7362(3) 0.167242(10) 0.46058(16) 0.0253 Uiso 1.0
O O1b 0.9213(3) 0.175011(12) 0.4093(3) 0.0253 Uiso 1.0
C C1b 0.8413(2) 0.184422(11) 0.3591(4) 0.0253 Uiso 1.0
C C2b 1.0496(3) 0.192182(12) 0.3433(2) 0.0253 Uiso 1.0
O O2b 0.6285(3) 0.18674(2) 0.3474(10) 0.0253 Uiso 1.0
C C3b 0.9984(3) 0.200204(12) 0.2098(2) 0.0253 Uiso 1.0
C C4b 1.1755(3) 0.209495(12) 0.22157(19) 0.0253 Uiso 1.0
C C5b 1.1471(3) 0.216887(12) 0.07663(19) 0.0253 Uiso 1.0
C C6b 1.3264(3) 0.226103(12) 0.08857(19) 0.0253 Uiso 1.0
C C7b 1.2854(3) 0.233968(11) -0.04884(19) 0.0253 Uiso 1.0
C C8b 1.4390(4) 0.243906(11) -0.02333(19) 0.0253 Uiso 1.0
C C9b 1.4089(8) 0.251413(11) -0.16362(18) 0.0253 Uiso 1.0
C C10b 1.4033(8) 0.261794(11) -0.13911(18) 0.0253 Uiso 1.0
C C11b 1.3636(3) 0.266210(12) 0.02926(18) 0.0253 Uiso 1.0
C C12b 1.1800(3) 0.275303(12) 0.0255(2) 0.0253 Uiso 1.0
C C13b 1.2461(3) 0.283715(12) 0.1501(2) 0.0253 Uiso 1.0
C C14b 1.0389(3) 0.291759(12) 0.1675(2) 0.0253 Uiso 1.0
C C15b 1.1118(3) 0.300634(12) 0.2824(2) 0.0253 Uiso 1.0
C C16b 0.9081(3) 0.308869(12) 0.2940(2) 0.0253 Uiso 1.0
C C17b 0.9815(3) 0.317826(12) 0.4071(2) 0.0253 Uiso 1.0
C C18b 0.7724(3) 0.325765(14) 0.4253(3) 0.0253 Uiso 1.0
C C3 0.6668(3) 0.160469(13) 0.31848(19) 0.0253 Uiso 1.0
O O1c 0.8860(3) 0.155618(18) 0.2453(3) 0.0253 Uiso 1.0
C C1c 0.8523(3) 0.148945(13) 0.12240(19) 0.0253 Uiso 1.0
C C2c 1.0662(3) 0.141510(13) 0.10296(18) 0.0253 Uiso 1.0
O O2c 0.6800(4) 0.14920(3) 0.0336(3) 0.0253 Uiso 1.0
C C3c 1.0932(3) 0.134870(12) 0.25622(18) 0.0253 Uiso 1.0
C C4c 0.9376(3) 0.124889(12) 0.24501(18) 0.0253 Uiso 1.0
C C5c 0.9680(3) 0.118096(12) 0.39641(19) 0.0253 Uiso 1.0
C C6c 0.7853(3) 0.108968(12) 0.3955(2) 0.0253 Uiso 1.0
C C7c 0.8392(3) 0.101207(12) 0.5320(2) 0.0253 Uiso 1.0
C C8c 0.6515(3) 0.092264(12) 0.53303(19) 0.0253 Uiso 1.0
C C9c 0.6915(3) 0.084966(12) 0.67769(19) 0.0253 Uiso 1.0
C C10c 0.5081(3) 0.075866(12) 0.6756(2) 0.0253 Uiso 1.0
C C11c 0.5596(3) 0.068122(12) 0.8129(2) 0.0253 Uiso 1.0
C C12c 0.3718(3) 0.059190(12) 0.8132(2) 0.0253 Uiso 1.0
C C13c 0.4287(3) 0.051177(12) 0.9458(2) 0.0253 Uiso 1.0
C C14c 0.2343(3) 0.042512(12) 0.9500(2) 0.0253 Uiso 1.0
C C15c 0.2894(3) 0.034528(12) 1.0833(2) 0.0253 Uiso 1.0
C C16c 0.0939(3) 0.025904(12) 1.0877(2) 0.0253 Uiso 1.0
C C17c 0.1422(3) 0.018200(12) 1.2259(2) 0.0253 Uiso 0.5
C C18c -0.0530(3) 0.009577(14) 1.2300(3) 0.0253 Uiso 0.5
H H181a -0.7936(6) 0.00550(3) 1.7974(6) 0.0507 Uiso 1.0
H H182a -0.6302(9) -0.00149(4) 1.6674(4) 0.0507 Uiso 1.0
H H183a -0.5945(9) -0.00312(3) 1.8628(5) 0.0507 Uiso 1.0
H H171a -0.4298(9) 0.01428(3) 1.8824(4) 0.0507 Uiso 1.0
H H172a -0.2688(6) 0.00739(3) 1.7501(6) 0.0507 Uiso 1.0
H H161a -0.4887(9) 0.01533(3) 1.5344(4) 0.0507 Uiso 1.0
H H162a -0.6500(6) 0.02221(3) 1.6666(6) 0.0507 Uiso 1.0
H H151a -0.2924(9) 0.03125(3) 1.7483(4) 0.0507 Uiso 1.0
H H152a -0.1247(6) 0.02410(3) 1.6230(6) 0.0507 Uiso 1.0
H H141a -0.3375(9) 0.03153(3) 1.3987(4) 0.0507 Uiso 1.0
H H142a -0.5006(6) 0.03879(3) 1.5249(6) 0.0507 Uiso 1.0
H H131a -0.1272(9) 0.04719(3) 1.6109(4) 0.0507 Uiso 1.0
H H132a 0.0229(6) 0.04048(3) 1.4710(6) 0.0507 Uiso 1.0
H H121a -0.2259(9) 0.04880(3) 1.2678(4) 0.0507 Uiso 1.0
H H122a -0.3536(6) 0.05603(3) 1.4110(6) 0.0507 Uiso 1.0
H H111a 0.0373(9) 0.06360(3) 1.4682(4) 0.0507 Uiso 1.0
H H112a 0.1614(7) 0.05652(3) 1.3218(6) 0.0507 Uiso 1.0
H H101a -0.0781(9) 0.06551(3) 1.1279(4) 0.0507 Uiso 1.0
H H102a -0.2134(6) 0.07233(3) 1.2728(6) 0.0507 Uiso 1.0
H H91a 0.1670(9) 0.08045(3) 1.3357(4) 0.0507 Uiso 1.0
H H92a 0.3039(6) 0.07356(3) 1.1921(6) 0.0507 Uiso 1.0
H H81a 0.0476(9) 0.08213(3) 0.9960(4) 0.0507 Uiso 1.0
H H82a -0.0674(7) 0.08949(3) 1.1422(6) 0.0507 Uiso 1.0
H H71a 0.3312(9) 0.09662(3) 1.1890(4) 0.0507 Uiso 1.0
H H72a 0.4423(7) 0.08942(3) 1.0395(6) 0.0507 Uiso 1.0
H H61a 0.2072(9) 0.09876(3) 0.8508(4) 0.0507 Uiso 1.0
H H62a 0.0686(6) 0.10534(3) 0.9970(6) 0.0507 Uiso 1.0
H H51a 0.4389(9) 0.11390(3) 1.0617(4) 0.0507 Uiso 1.0
H H52a 0.5879(6) 0.10689(3) 0.9249(6) 0.0507 Uiso 1.0
H H41a 0.3420(9) 0.11497(3) 0.7180(4) 0.0507 Uiso 1.0
H H42a 0.2157(6) 0.12250(3) 0.8580(6) 0.0507 Uiso 1.0
H H31a 0.7282(7) 0.12267(3) 0.7623(6) 0.0507 Uiso 1.0
H H32a 0.6164(9) 0.12959(3) 0.9146(4) 0.0507 Uiso 1.0
H H21a 0.3691(7) 0.13938(3) 0.7361(6) 0.0507 Uiso 1.0
H H22a 0.4629(9) 0.13211(3) 0.5825(4) 0.0507 Uiso 1.0
H H11 0.8775(9) 0.16493(3) 0.6888(4) 0.0507 Uiso 1.0
H H12 0.9851(7) 0.15661(3) 0.5527(5) 0.0507 Uiso 1.0
H H181b 0.7319(9) 0.32870(4) 0.3160(4) 0.0507 Uiso 1.0
H H182b 0.6247(7) 0.32214(3) 0.4734(6) 0.0507 Uiso 1.0
H H183b 0.8231(8) 0.33168(3) 0.4985(5) 0.0507 Uiso 1.0
H H171b 1.1300(7) 0.32150(3) 0.3608(6) 0.0507 Uiso 1.0
H H172b 1.0203(9) 0.31484(3) 0.5164(4) 0.0507 Uiso 1.0
H H161b 0.7546(6) 0.30544(3) 0.3374(6) 0.0507 Uiso 1.0
H H162b 0.8776(9) 0.31182(3) 0.1832(4) 0.0507 Uiso 1.0
H H151b 1.2658(6) 0.30408(3) 0.2403(6) 0.0507 Uiso 1.0
H H152b 1.1409(9) 0.29762(3) 0.3930(4) 0.0507 Uiso 1.0
H H141b 0.8886(7) 0.28814(3) 0.2121(6) 0.0507 Uiso 1.0
H H142b 1.0029(9) 0.29483(3) 0.0583(4) 0.0507 Uiso 1.0
H H131b 1.3997(6) 0.28743(3) 0.1133(6) 0.0507 Uiso 1.0
H H132b 1.2736(9) 0.28025(3) 0.2577(4) 0.0507 Uiso 1.0
H H121b 1.0117(6) 0.27252(3) 0.0512(6) 0.0507 Uiso 1.0
H H122b 1.1822(9) 0.27855(3) -0.0856(4) 0.0507 Uiso 1.0
H H111b 1.2990(8) 0.26049(3) 0.1029(5) 0.0507 Uiso 1.0
H H112b 1.5233(6) 0.26888(4) 0.0712(6) 0.0507 Uiso 1.0
H H101b 1.385(3) 0.26650(4) -0.2362(5) 0.0507 Uiso 1.0
H H91b 1.437(3) 0.24887(5) -0.2778(4) 0.0507 Uiso 1.0
H H81b 1.6159(6) 0.24187(3) -0.0154(6) 0.0507 Uiso 1.0
H H82b 1.3842(9) 0.24748(3) 0.0799(4) 0.0507 Uiso 1.0
H H71b 1.1077(6) 0.23595(3) -0.0508(6) 0.0507 Uiso 1.0
H H72b 1.3342(9) 0.23061(3) -0.1550(4) 0.0507 Uiso 1.0
H H61b 1.4982(6) 0.22333(3) 0.0807(6) 0.0507 Uiso 1.0
H H62b 1.3009(9) 0.22977(3) 0.1956(4) 0.0507 Uiso 1.0
H H51b 0.9754(6) 0.21969(3) 0.0757(6) 0.0507 Uiso 1.0
H H52b 1.1815(9) 0.21287(3) -0.0264(4) 0.0507 Uiso 1.0
H H41b 1.1400(9) 0.21351(3) 0.3245(4) 0.0507 Uiso 1.0
H H42b 1.3477(6) 0.20675(3) 0.2229(6) 0.0507 Uiso 1.0
H H31b 1.0198(9) 0.19671(3) 0.1010(4) 0.0507 Uiso 1.0
H H32b 0.8260(6) 0.20285(3) 0.2225(6) 0.0507 Uiso 1.0
H H21b 1.0692(9) 0.19600(3) 0.4490(4) 0.0507 Uiso 1.0
H H22b 1.2044(6) 0.18826(3) 0.3155(6) 0.0507 Uiso 1.0
H H21 0.5871(6) 0.17108(3) 0.5026(5) 0.0507 Uiso 1.0
H H181c -0.2168(6) 0.01283(3) 1.2554(6) 0.0507 Uiso 1.0
H H182c -0.0575(9) 0.00599(4) 1.1215(4) 0.0507 Uiso 1.0
H H183c -0.0131(9) 0.00425(3) 1.3158(5) 0.0507 Uiso 1.0
H H171c 0.1381(9) 0.02213(3) 1.3318(4) 0.0507 Uiso 1.0
H H172c 0.3075(6) 0.01488(3) 1.2090(6) 0.0507 Uiso 1.0
H H161c 0.0976(9) 0.02197(3) 0.9820(4) 0.0507 Uiso 1.0
H H162c -0.0714(6) 0.02923(3) 1.1048(6) 0.0507 Uiso 1.0
H H151c 0.2911(9) 0.03824(3) 1.1908(4) 0.0507 Uiso 1.0
H H152c 0.4537(6) 0.03123(3) 1.0609(6) 0.0507 Uiso 1.0
H H141c 0.2334(9) 0.03880(3) 0.8424(4) 0.0507 Uiso 1.0
H H142c 0.0695(6) 0.04577(3) 0.9720(6) 0.0507 Uiso 1.0
H H131c 0.4304(9) 0.05485(3) 1.0536(4) 0.0507 Uiso 1.0
H H132c 0.5932(6) 0.04792(3) 0.9228(6) 0.0507 Uiso 1.0
H H121c 0.3767(9) 0.05556(3) 0.7049(4) 0.0507 Uiso 1.0
H H122c 0.2041(6) 0.06221(3) 0.8336(6) 0.0507 Uiso 1.0
H H111c 0.5499(9) 0.07196(3) 0.9194(4) 0.0507 Uiso 1.0
H H112c 0.7280(6) 0.06508(3) 0.7970(6) 0.0507 Uiso 1.0
H H101c 0.5219(9) 0.07208(3) 0.5689(4) 0.0507 Uiso 1.0
H H102c 0.3381(6) 0.07876(3) 0.6901(6) 0.0507 Uiso 1.0
H H91c 0.6688(9) 0.08909(3) 0.7810(4) 0.0507 Uiso 1.0
H H92c 0.8621(6) 0.08204(3) 0.6717(6) 0.0507 Uiso 1.0
H H81c 0.6693(9) 0.08810(3) 0.4298(4) 0.0507 Uiso 1.0
H H82c 0.4824(6) 0.09534(3) 0.5408(6) 0.0507 Uiso 1.0
H H71c 0.8308(9) 0.10502(3) 0.6388(4) 0.0507 Uiso 1.0
H H72c 1.0074(6) 0.09818(3) 0.5149(6) 0.0507 Uiso 1.0
H H61c 0.7978(9) 0.10519(3) 0.2886(4) 0.0507 Uiso 1.0
H H62c 0.6152(6) 0.11184(3) 0.4111(6) 0.0507 Uiso 1.0
H H51c 0.9379(9) 0.12255(3) 0.4956(4) 0.0507 Uiso 1.0
H H52c 1.1388(6) 0.11519(3) 0.3979(6) 0.0507 Uiso 1.0
H H41c 0.9907(9) 0.12073(3) 0.1467(4) 0.0507 Uiso 1.0
H H42c 0.7611(6) 0.12693(3) 0.2352(6) 0.0507 Uiso 1.0
H H31c 1.2694(6) 0.13284(3) 0.2682(6) 0.0507 Uiso 1.0
H H32c 1.0380(9) 0.13912(3) 0.3531(4) 0.0507 Uiso 1.0
H H21c 1.0387(9) 0.13672(3) 0.0081(4) 0.0507 Uiso 1.0
H H22c 1.2196(6) 0.14571(3) 0.0832(6) 0.0507 Uiso 1.0
H H31 0.5841(8) 0.16496(3) 0.2354(5) 0.0507 Uiso 1.0
H H32 0.5516(7) 0.15477(3) 0.3566(5) 0.0507 Uiso 1.0

loop_
_geom_angle_atom_site_label_1
_geom_angle_atom_site_label_2
_geom_angle_atom_site_label_3
_geom_angle_site_symmetry_1
_geom_angle_site_symmetry_3
_geom_angle
_geom_angle_publ_flag
C1a O1a C1 1_555 1_555 117.08(12) n
O1a C1a C2a 1_555 1_555 110.98(10) n
O1a C1a O2a 1_555 1_555 124.46(14) n
C2a C1a O2a 1_555 1_555 124.44(16) n
C1a C2a C3a 1_555 1_555 110.04(13) n
C1a C2a H21a 1_555 1_555 109.3(3) n
C1a C2a H22a 1_555 1_555 109.4(3) n
C3a C2a H21a 1_555 1_555 109.4(3) n
C3a C2a H22a 1_555 1_555 109.4(3) n
H21a C2a H22a 1_555 1_555 109.4(3) n
C2a C3a C4a 1_555 1_555 110.07(11) n
C2a C3a H31a 1_555 1_555 109.3(3) n
C2a C3a H32a 1_555 1_555 109.3(3) n
C4a C3a H31a 1_555 1_555 109.4(3) n
C4a C3a H32a 1_555 1_555 109.4(3) n
H31a C3a H32a 1_555 1_555 109.4(3) n
C3a C4a C5a 1_555 1_555 110.13(11) n
C3a C4a H41a 1_555 1_555 109.3(3) n
C3a C4a H42a 1_555 1_555 109.3(3) n
C5a C4a H41a 1_555 1_555 109.4(3) n
C5a C4a H42a 1_555 1_555 109.3(3) n
H41a C4a H42a 1_555 1_555 109.4(3) n
C4a C5a C6a 1_555 1_555 110.06(11) n
C4a C5a H51a 1_555 1_555 109.3(3) n
C4a C5a H52a 1_555 1_555 109.4(3) n
C6a C5a H51a 1_555 1_555 109.3(3) n
C6a C5a H52a 1_555 1_555 109.4(3) n
H51a C5a H52a 1_555 1_555 109.4(3) n
C5a C6a C7a 1_555 1_555 110.05(11) n
C5a C6a H61a 1_555 1_555 109.4(3) n
C5a C6a H62a 1_555 1_555 109.4(3) n
C7a C6a H61a 1_555 1_555 109.4(3) n
C7a C6a H62a 1_555 1_555 109.3(3) n
H61a C6a H62a 1_555 1_555 109.4(3) n
C6a C7a C8a 1_555 1_555 110.03(11) n
C6a C7a H71a 1_555 1_555 109.4(3) n
C6a C7a H72a 1_555 1_555 109.3(3) n
C8a C7a H71a 1_555 1_555 109.4(3) n
C8a C7a H72a 1_555 1_555 109.4(3) n
H71a C7a H72a 1_555 1_555 109.4(3) n
C7a C8a C9a 1_555 1_555 110.06(11) n
C7a C8a H81a 1_555 1_555 109.4(3) n
C7a C8a H82a 1_555 1_555 109.3(3) n
C9a C8a H81a 1_555 1_555 109.4(3) n
C9a C8a H82a 1_555 1_555 109.3(3) n
H81a C8a H82a 1_555 1_555 109.4(3) n
C8a C9a C10a 1_555 1_555 109.99(11) n
C8a C9a H91a 1_555 1_555 109.3(3) n
C8a C9a H92a 1_555 1_555 109.4(3) n
C10a C9a H91a 1_555 1_555 109.4(3) n
C10a C9a H92a 1_555 1_555 109.4(3) n
H91a C9a H92a 1_555 1_555 109.4(3) n
C9a C10a C11a 1_555 1_555 110.14(11) n
C9a C10a H101a 1_555 1_555 109.3(3) n
C9a C10a H102a 1_555 1_555 109.3(3) n
C11a C10a H101a 1_555 1_555 109.4(3) n
C11a C10a H102a 1_555 1_555 109.4(3) n
H101a C10a H102a 1_555 1_555 109.4(3) n
C10a C11a C12a 1_555 1_555 109.99(11) n
C10a C11a H111a 1_555 1_555 109.4(3) n
C10a C11a H112a 1_555 1_555 109.3(3) n
C12a C11a H111a 1_555 1_555 109.4(3) n
C12a C11a H112a 1_555 1_555 109.4(3) n
H111a C11a H112a 1_555 1_555 109.4(3) n
C11a C12a C13a 1_555 1_555 110.23(11) n
C11a C12a H121a 1_555 1_555 109.3(3) n
C11a C12a H122a 1_555 1_555 109.3(3) n
C13a C12a H121a 1_555 1_555 109.3(3) n
C13a C12a H122a 1_555 1_555 109.3(3) n
H121a C12a H122a 1_555 1_555 109.3(3) n
C12a C13a C14a 1_555 1_555 109.89(11) n
C12a C13a H131a 1_555 1_555 109.4(3) n
C12a C13a H132a 1_555 1_555 109.4(3) n
C14a C13a H131a 1_555 1_555 109.4(3) n
C14a C13a H132a 1_555 1_555 109.4(3) n
H131a C13a H132a 1_555 1_555 109.4(3) n
C13a C14a C15a 1_555 1_555 110.17(11) n
C13a C14a H141a 1_555 1_555 109.3(3) n
C13a C14a H142a 1_555 1_555 109.4(3) n
C15a C14a H141a 1_555 1_555 109.3(3) n
C15a C14a H142a 1_555 1_555 109.3(3) n
H141a C14a H142a 1_555 1_555 109.4(3) n
C14a C15a C16a 1_555 1_555 109.91(11) n
C14a C15a H151a 1_555 1_555 109.4(3) n
C14a C15a H152a 1_555 1_555 109.4(3) n
C16a C15a H151a 1_555 1_555 109.3(3) n
C16a C15a H152a 1_555 1_555 109.4(3) n
H151a C15a H152a 1_555 1_555 109.4(3) n
C15a C16a C17a 1_555 1_555 110.01(11) n
C15a C16a H161a 1_555 1_555 109.4(3) n
C15a C16a H162a 1_555 1_555 109.4(3) n
C17a C16a H161a 1_555 1_555 109.3(3) n
C17a C16a H162a 1_555 1_555 109.3(3) n
H161a C16a H162a 1_555 1_555 109.4(3) n
C16a C17a C18a 1_555 1_555 109.93(12) n
C16a C17a H171a 1_555 1_555 109.4(3) n
C16a C17a H172a 1_555 1_555 109.4(3) n
C18a C17a H171a 1_555 1_555 109.4(3) n
C18a C17a H172a 1_555 1_555 109.4(3) n
H171a C17a H172a 1_555 1_555 109.4(3) n
C17a C18a H181a 1_555 1_555 109.5(3) n
C17a C18a H182a 1_555 1_555 109.5(3) n
C17a C18a H183a 1_555 1_555 109.5(3) n
H181a C18a H182a 1_555 1_555 109.5(4) n
H181a C18a H183a 1_555 1_555 109.5(3) n
H182a C18a H183a 1_555 1_555 109.5(3) n
O1a C1 C2 1_555 1_555 110.00(14) n
O1a C1 H11 1_555 1_555 109.4(3) n
O1a C1 H12 1_555 1_555 109.4(3) n
C2 C1 H11 1_555 1_555 109.4(3) n
C2 C1 H12 1_555 1_555 109.3(3) n
H11 C1 H12 1_555 1_555 109.4(3) n
C1 C2 O1b 1_555 1_555 109.93(12) n
C1 C2 C3 1_555 1_555 109.79(11) n
C1 C2 H21 1_555 1_555 109.0(3) n
O1b C2 C3 1_555 1_555 109.89(13) n
O1b C2 H21 1_555 1_555 109.1(2) n
C3 C2 H21 1_555 1_555 109.1(3) n
C2 O1b C1b 1_555 1_555 117.21(11) n
O1b C1b C2b 1_555 1_555 110.79(11) n
O1b C1b O2b 1_555 1_555 124.31(17) n
C2b C1b O2b 1_555 1_555 124.32(15) n
C1b C2b C3b 1_555 1_555 110.24(13) n
C1b C2b H21b 1_555 1_555 109.4(3) n
C1b C2b H22b 1_555 1_555 109.3(3) n
C3b C2b H21b 1_555 1_555 109.3(3) n
C3b C2b H22b 1_555 1_555 109.3(3) n
H21b C2b H22b 1_555 1_555 109.3(3) n
C2b C3b C4b 1_555 1_555 109.86(11) n
C2b C3b H31b 1_555 1_555 109.4(3) n
C2b C3b H32b 1_555 1_555 109.4(3) n
C4b C3b H31b 1_555 1_555 109.4(3) n
C4b C3b H32b 1_555 1_555 109.4(3) n
H31b C3b H32b 1_555 1_555 109.4(3) n
C3b C4b C5b 1_555 1_555 110.28(11) n
C3b C4b H41b 1_555 1_555 109.3(3) n
C3b C4b H42b 1_555 1_555 109.3(3) n
C5b C4b H41b 1_555 1_555 109.3(3) n
C5b C4b H42b 1_555 1_555 109.3(3) n
H41b C4b H42b 1_555 1_555 109.3(3) n
C4b C5b C6b 1_555 1_555 109.94(11) n
C4b C5b H51b 1_555 1_555 109.4(3) n
C4b C5b H52b 1_555 1_555 109.4(3) n
C6b C5b H51b 1_555 1_555 109.4(3) n
C6b C5b H52b 1_555 1_555 109.3(3) n
H51b C5b H52b 1_555 1_555 109.4(3) n
C5b C6b C7b 1_555 1_555 110.19(11) n
C5b C6b H61b 1_555 1_555 109.3(3) n
C5b C6b H62b 1_555 1_555 109.3(3) n
C7b C6b H61b 1_555 1_555 109.3(3) n
C7b C6b H62b 1_555 1_555 109.3(3) n
H61b C6b H62b 1_555 1_555 109.4(3) n
C6b C7b C8b 1_555 1_555 110.13(11) n
C6b C7b H71b 1_555 1_555 109.3(3) n
C6b C7b H72b 1_555 1_555 109.3(3) n
C8b C7b H71b 1_555 1_555 109.4(3) n
C8b C7b H72b 1_555 1_555 109.3(3) n
H71b C7b H72b 1_555 1_555 109.4(3) n
C7b C8b C9b 1_555 1_555 110.08(14) n
C7b C8b H81b 1_555 1_555 109.3(3) n
C7b C8b H82b 1_555 1_555 109.3(3) n
C9b C8b H81b 1_555 1_555 109.4(3) n
C9b C8b H82b 1_555 1_555 109.4(3) n
H81b C8b H82b 1_555 1_555 109.4(3) n
C8b C9b C10b 1_555 1_555 120.53(12) n
C8b C9b H91b 1_555 1_555 120.0(3) n
C10b C9b H91b 1_555 1_555 117.5(4) n
C9b C10b C11b 1_555 1_555 120.56(12) n
C9b C10b H101b 1_555 1_555 117.8(3) n
C11b C10b H101b 1_555 1_555 120.0(3) n
C10b C11b C12b 1_555 1_555 110.03(14) n
C10b C11b H111b 1_555 1_555 109.4(3) n
C10b C11b H112b 1_555 1_555 109.4(3) n
C12b C11b H111b 1_555 1_555 109.3(3) n
C12b C11b H112b 1_555 1_555 109.3(3) n
H111b C11b H112b 1_555 1_555 109.4(3) n
C11b C12b C13b 1_555 1_555 110.23(11) n
C11b C12b H121b 1_555 1_555 109.4(3) n
C11b C12b H122b 1_555 1_555 109.3(3) n
C13b C12b H121b 1_555 1_555 109.3(3) n
C13b C12b H122b 1_555 1_555 109.3(3) n
H121b C12b H122b 1_555 1_555 109.3(3) n
C12b C13b C14b 1_555 1_555 109.99(11) n
C12b C13b H131b 1_555 1_555 109.3(3) n
C12b C13b H132b 1_555 1_555 109.4(3) n
C14b C13b H131b 1_555 1_555 109.4(3) n
C14b C13b H132b 1_555 1_555 109.4(3) n
H131b C13b H132b 1_555 1_555 109.4(3) n
C13b C14b C15b 1_555 1_555 110.20(11) n
C13b C14b H141b 1_555 1_555 109.3(3) n
C13b C14b H142b 1_555 1_555 109.3(3) n
C15b C14b H141b 1_555 1_555 109.3(3) n
C15b C14b H142b 1_555 1_555 109.3(3) n
H141b C14b H142b 1_555 1_555 109.3(3) n
C14b C15b C16b 1_555 1_555 109.92(11) n
C14b C15b H151b 1_555 1_555 109.4(3) n
C14b C15b H152b 1_555 1_555 109.4(3) n
C16b C15b H151b 1_555 1_555 109.4(3) n
C16b C15b H152b 1_555 1_555 109.4(3) n
H151b C15b H152b 1_555 1_555 109.4(3) n
C15b C16b C17b 1_555 1_555 110.11(11) n
C15b C16b H161b 1_555 1_555 109.4(3) n
C15b C16b H162b 1_555 1_555 109.3(3) n
C17b C16b H161b 1_555 1_555 109.4(3) n
C17b C16b H162b 1_555 1_555 109.3(3) n
H161b C16b H162b 1_555 1_555 109.4(3) n
C16b C17b C18b 1_555 1_555 110.01(12) n
C16b C17b H171b 1_555 1_555 109.3(3) n
C16b C17b H172b 1_555 1_555 109.4(3) n
C18b C17b H171b 1_555 1_555 109.4(3) n
C18b C17b H172b 1_555 1_555 109.4(3) n
H171b C17b H172b 1_555 1_555 109.4(3) n
C17b C18b H181b 1_555 1_555 109.5(3) n
C17b C18b H182b 1_555 1_555 109.5(3) n
C17b C18b H183b 1_555 1_555 109.5(3) n
H181b C18b H182b 1_555 1_555 109.5(3) n
H181b C18b H183b 1_555 1_555 109.4(3) n
H182b C18b H183b 1_555 1_555 109.4(3) n
C2 C3 O1c 1_555 1_555 109.97(11) n
C2 C3 H31 1_555 1_555 109.4(3) n
C2 C3 H32 1_555 1_555 109.4(3) n
O1c C3 H31 1_555 1_555 109.4(3) n
O1c C3 H32 1_555 1_555 109.3(3) n
H31 C3 H32 1_555 1_555 109.4(3) n
C3 O1c C1c 1_555 1_555 116.96(12) n
O1c C1c C2c 1_555 1_555 110.92(11) n
O1c C1c O2c 1_555 1_555 124.43(16) n
C2c C1c O2c 1_555 1_555 124.54(15) n
C1c C2c C3c 1_555 1_555 110.07(11) n
C1c C2c H21c 1_555 1_555 109.4(3) n
C1c C2c H22c 1_555 1_555 109.3(3) n
C3c C2c H21c 1_555 1_555 109.4(2) n
C3c C2c H22c 1_555 1_555 109.3(3) n
H21c C2c H22c 1_555 1_555 109.3(3) n
C2c C3c C4c 1_555 1_555 109.96(11) n
C2c C3c H31c 1_555 1_555 109.3(3) n
C2c C3c H32c 1_555 1_555 109.4(3) n
C4c C3c H31c 1_555 1_555 109.4(3) n
C4c C3c H32c 1_555 1_555 109.4(3) n
H31c C3c H32c 1_555 1_555 109.4(3) n
C3c C4c C5c 1_555 1_555 110.23(11) n
C3c C4c H41c 1_555 1_555 109.3(3) n
C3c C4c H42c 1_555 1_555 109.3(3) n
C5c C4c H41c 1_555 1_555 109.3(3) n
C5c C4c H42c 1_555 1_555 109.3(3) n
H41c C4c H42c 1_555 1_555 109.4(3) n
C4c C5c C6c 1_555 1_555 109.84(11) n
C4c C5c H51c 1_555 1_555 109.4(3) n
C4c C5c H52c 1_555 1_555 109.4(3) n
C6c C5c H51c 1_555 1_555 109.4(3) n
C6c C5c H52c 1_555 1_555 109.4(3) n
H51c C5c H52c 1_555 1_555 109.4(3) n
C5c C6c C7c 1_555 1_555 110.27(11) n
C5c C6c H61c 1_555 1_555 109.3(3) n
C5c C6c H62c 1_555 1_555 109.3(3) n
C7c C6c H61c 1_555 1_555 109.3(3) n
C7c C6c H62c 1_555 1_555 109.3(3) n
H61c C6c H62c 1_555 1_555 109.4(3) n
C6c C7c C8c 1_555 1_555 109.90(11) n
C6c C7c H71c 1_555 1_555 109.4(3) n
C6c C7c H72c 1_555 1_555 109.4(3) n
C8c C7c H71c 1_555 1_555 109.4(3) n
C8c C7c H72c 1_555 1_555 109.4(3) n
H71c C7c H72c 1_555 1_555 109.4(3) n
C7c C8c C9c 1_555 1_555 110.18(11) n
C7c C8c H81c 1_555 1_555 109.3(3) n
C7c C8c H82c 1_555 1_555 109.3(3) n
C9c C8c H81c 1_555 1_555 109.4(3) n
C9c C8c H82c 1_555 1_555 109.3(3) n
H81c C8c H82c 1_555 1_555 109.3(3) n
C8c C9c C10c 1_555 1_555 110.02(11) n
C8c C9c H91c 1_555 1_555 109.4(3) n
C8c C9c H92c 1_555 1_555 109.4(3) n
C10c C9c H91c 1_555 1_555 109.3(3) n
C10c C9c H92c 1_555 1_555 109.4(3) n
H91c C9c H92c 1_555 1_555 109.4(3) n
C9c C10c C11c 1_555 1_555 110.13(11) n
C9c C10c H101c 1_555 1_555 109.4(3) n
C9c C10c H102c 1_555 1_555 109.3(3) n
C11c C10c H101c 1_555 1_555 109.4(3) n
C11c C10c H102c 1_555 1_555 109.3(3) n
H101c C10c H102c 1_555 1_555 109.4(3) n
C10c C11c C12c 1_555 1_555 109.97(11) n
C10c C11c H111c 1_555 1_555 109.3(3) n
C10c C11c H112c 1_555 1_555 109.4(3) n
C12c C11c H111c 1_555 1_555 109.4(3) n
C12c C11c H112c 1_555 1_555 109.4(3) n
H111c C11c H112c 1_555 1_555 109.4(3) n
C11c C12c C13c 1_555 1_555 110.20(11) n
C11c C12c H121c 1_555 1_555 109.3(3) n
C11c C12c H122c 1_555 1_555 109.3(3) n
C13c C12c H121c 1_555 1_555 109.3(3) n
C13c C12c H122c 1_555 1_555 109.3(3) n
H121c C12c H122c 1_555 1_555 109.4(3) n
C12c C13c C14c 1_555 1_555 109.93(11) n
C12c C13c H131c 1_555 1_555 109.4(3) n
C12c C13c H132c 1_555 1_555 109.4(3) n
C14c C13c H131c 1_555 1_555 109.3(3) n
C14c C13c H132c 1_555 1_555 109.3(3) n
H131c C13c H132c 1_555 1_555 109.4(3) n
C13c C14c C15c 1_555 1_555 110.11(11) n
C13c C14c H141c 1_555 1_555 109.3(3) n
C13c C14c H142c 1_555 1_555 109.3(3) n
C15c C14c H141c 1_555 1_555 109.3(3) n
C15c C14c H142c 1_555 1_555 109.4(3) n
H141c C14c H142c 1_555 1_555 109.4(3) n
C14c C15c C16c 1_555 1_555 109.97(11) n
C14c C15c H151c 1_555 1_555 109.4(3) n
C14c C15c H152c 1_555 1_555 109.4(3) n
C16c C15c H151c 1_555 1_555 109.4(3) n
C16c C15c H152c 1_555 1_555 109.4(3) n
H151c C15c H152c 1_555 1_555 109.4(3) n
C15c C16c C17c 1_555 1_555 110.04(11) n
C15c C16c H161c 1_555 1_555 109.4(3) n
C15c C16c H162c 1_555 1_555 109.4(3) n
C17c C16c H161c 1_555 1_555 109.3(3) n
C17c C16c H162c 1_555 1_555 109.3(3) n
H161c C16c H162c 1_555 1_555 109.4(3) n
C16c C17c C18c 1_555 1_555 109.95(12) n
C16c C17c H171c 1_555 1_555 109.4(3) n
C16c C17c H172c 1_555 1_555 109.4(3) n
C18c C17c H171c 1_555 1_555 109.3(3) n
C18c C17c H172c 1_555 1_555 109.4(3) n
H171c C17c H172c 1_555 1_555 109.4(3) n
C17c C18c H181c 1_555 1_555 109.5(3) n
C17c C18c H182c 1_555 1_555 109.5(3) n
C17c C18c H183c 1_555 1_555 109.5(3) n
H181c C18c H182c 1_555 1_555 109.5(4) n
H181c C18c H183c 1_555 1_555 109.5(3) n
H182c C18c H183c 1_555 1_555 109.5(3) n

loop_
_geom_bond_atom_site_label_1
_geom_bond_atom_site_label_2
_geom_bond_site_symmetry_2
_geom_bond_distance
_geom_bond_publ_flag
O1a C1a 1_555 1.3308(17) n
O1a C1 1_555 1.4607(18) n
C1a O1a 1_555 1.3308(17) n
C1a C2a 1_555 1.5003(16) n
C1a O2a 1_555 1.1997(18) n
C2a C1a 1_555 1.5003(16) n
C2a C3a 1_555 1.5209(18) n
C2a H21a 1_555 1.000(4) n
C2a H22a 1_555 1.000(4) n
O2a C1a 1_555 1.1997(18) n
C3a C2a 1_555 1.5209(18) n
C3a C4a 1_555 1.5215(17) n
C3a H31a 1_555 1.000(4) n
C3a H32a 1_555 1.000(4) n
C4a C3a 1_555 1.5215(17) n
C4a C5a 1_555 1.5214(18) n
C4a H41a 1_555 1.000(4) n
C4a H42a 1_555 1.000(4) n
C5a C4a 1_555 1.5214(18) n
C5a C6a 1_555 1.5207(17) n
C5a H51a 1_555 1.000(3) n
C5a H52a 1_555 1.000(3) n
C6a C5a 1_555 1.5207(17) n
C6a C7a 1_555 1.5206(18) n
C6a H61a 1_555 1.000(3) n
C6a H62a 1_555 1.000(4) n
C7a C6a 1_555 1.5206(18) n
C7a C8a 1_555 1.5206(17) n
C7a H71a 1_555 1.000(4) n
C7a H72a 1_555 1.000(4) n
C8a C7a 1_555 1.5206(17) n
C8a C9a 1_555 1.5207(18) n
C8a H81a 1_555 1.000(4) n
C8a H82a 1_555 1.000(4) n
C9a C8a 1_555 1.5207(18) n
C9a C10a 1_555 1.5207(17) n
C9a H91a 1_555 1.000(3) n
C9a H92a 1_555 1.000(4) n
C10a C9a 1_555 1.5207(17) n
C10a C11a 1_555 1.5214(18) n
C10a H101a 1_555 1.000(3) n
C10a H102a 1_555 1.000(4) n
C11a C10a 1_555 1.5214(18) n
C11a C12a 1_555 1.5211(17) n
C11a H111a 1_555 1.000(4) n
C11a H112a 1_555 1.000(4) n
C12a C11a 1_555 1.5211(17) n
C12a C13a 1_555 1.5215(18) n
C12a H121a 1_555 1.000(3) n
C12a H122a 1_555 1.000(4) n
C13a C12a 1_555 1.5215(18) n
C13a C14a 1_555 1.5205(17) n
C13a H131a 1_555 1.000(3) n
C13a H132a 1_555 1.000(3) n
C14a C13a 1_555 1.5205(17) n
C14a C15a 1_555 1.5206(18) n
C14a H141a 1_555 1.000(3) n
C14a H142a 1_555 1.000(3) n
C15a C14a 1_555 1.5206(18) n
C15a C16a 1_555 1.5204(17) n
C15a H151a 1_555 1.000(3) n
C15a H152a 1_555 1.000(3) n
C16a C15a 1_555 1.5204(17) n
C16a C17a 1_555 1.5198(18) n
C16a H161a 1_555 1.000(3) n
C16a H162a 1_555 1.000(3) n
C17a C16a 1_555 1.5198(18) n
C17a C18a 1_555 1.5200(19) n
C17a H171a 1_555 1.000(3) n
C17a H172a 1_555 1.000(3) n
C18a C17a 1_555 1.5200(19) n
C18a H181a 1_555 1.000(4) n
C18a H182a 1_555 1.000(4) n
C18a H183a 1_555 1.000(4) n
C1 O1a 1_555 1.4607(18) n
C1 C2 1_555 1.5005(17) n
C1 H11 1_555 1.000(4) n
C1 H12 1_555 1.000(4) n
C2 C1 1_555 1.5005(17) n
C2 O1b 1_555 1.4610(17) n
C2 C3 1_555 1.5002(17) n
C2 H21 1_555 1.000(3) n
O1b C2 1_555 1.4610(17) n
O1b C1b 1_555 1.3315(18) n
C1b O1b 1_555 1.3315(18) n
C1b C2b 1_555 1.5013(16) n
C1b O2b 1_555 1.2006(19) n
C2b C1b 1_555 1.5013(16) n
C2b C3b 1_555 1.5209(18) n
C2b H21b 1_555 1.000(4) n
C2b H22b 1_555 1.000(3) n
O2b C1b 1_555 1.2006(19) n
C3b C2b 1_555 1.5209(18) n
C3b C4b 1_555 1.5211(18) n
C3b H31b 1_555 1.000(3) n
C3b H32b 1_555 1.000(3) n
C4b C3b 1_555 1.5211(18) n
C4b C5b 1_555 1.5215(17) n
C4b H41b 1_555 1.000(4) n
C4b H42b 1_555 1.000(3) n
C5b C4b 1_555 1.5215(17) n
C5b C6b 1_555 1.5216(18) n
C5b H51b 1_555 1.000(3) n
C5b H52b 1_555 1.000(3) n
C6b C5b 1_555 1.5216(18) n
C6b C7b 1_555 1.5215(17) n
C6b H61b 1_555 1.000(3) n
C6b H62b 1_555 1.000(3) n
C7b C6b 1_555 1.5215(17) n
C7b C8b 1_555 1.5225(18) n
C7b H71b 1_555 1.000(3) n
C7b H72b 1_555 1.000(3) n
C8b C7b 1_555 1.5225(18) n
C8b C9b 1_555 1.5020(17) n
C8b H81b 1_555 1.000(3) n
C8b H82b 1_555 1.000(4) n
C9b C8b 1_555 1.5020(17) n
C9b C10b 1_555 1.3234(16) n
C9b H91b 1_555 1.000(4) n
C10b C9b 1_555 1.3234(16) n
C10b C11b 1_555 1.5019(17) n
C10b H101b 1_555 1.000(4) n
C11b C10b 1_555 1.5019(17) n
C11b C12b 1_555 1.5216(18) n
C11b H111b 1_555 1.000(4) n
C11b H112b 1_555 1.000(4) n
C12b C11b 1_555 1.5216(18) n
C12b C13b 1_555 1.5213(18) n
C12b H121b 1_555 1.000(3) n
C12b H122b 1_555 1.000(3) n
C13b C12b 1_555 1.5213(18) n
C13b C14b 1_555 1.5216(17) n
C13b H131b 1_555 1.000(4) n
C13b H132b 1_555 1.000(4) n
C14b C13b 1_555 1.5216(17) n
C14b C15b 1_555 1.5210(18) n
C14b H141b 1_555 1.000(4) n
C14b H142b 1_555 1.000(4) n
C15b C14b 1_555 1.5210(18) n
C15b C16b 1_555 1.5207(17) n
C15b H151b 1_555 1.000(4) n
C15b H152b 1_555 1.000(3) n
C16b C15b 1_555 1.5207(17) n
C16b C17b 1_555 1.5202(18) n
C16b H161b 1_555 1.000(4) n
C16b H162b 1_555 1.000(3) n
C17b C16b 1_555 1.5202(18) n
C17b C18b 1_555 1.5208(18) n
C17b H171b 1_555 1.000(4) n
C17b H172b 1_555 1.000(4) n
C18b C17b 1_555 1.5208(18) n
C18b H181b 1_555 1.000(4) n
C18b H182b 1_555 1.000(4) n
C18b H183b 1_555 1.000(4) n
C3 C2 1_555 1.5002(17) n
C3 O1c 1_555 1.4599(18) n
C3 H31 1_555 1.000(4) n
C3 H32 1_555 1.000(4) n
O1c C3 1_555 1.4599(18) n
O1c C1c 1_555 1.329(2) n
C1c O1c 1_555 1.329(2) n
C1c C2c 1_555 1.5006(17) n
C1c O2c 1_555 1.201(2) n
C2c C1c 1_555 1.5006(17) n
C2c C3c 1_555 1.5208(17) n
C2c H21c 1_555 1.000(4) n
C2c H22c 1_555 1.000(4) n
O2c C1c 1_555 1.201(2) n
C3c C2c 1_555 1.5208(17) n
C3c C4c 1_555 1.5201(18) n
C3c H31c 1_555 1.000(3) n
C3c H32c 1_555 1.000(4) n
C4c C3c 1_555 1.5201(18) n
C4c C5c 1_555 1.5211(17) n
C4c H41c 1_555 1.000(4) n
C4c H42c 1_555 1.000(3) n
C5c C4c 1_555 1.5211(17) n
C5c C6c 1_555 1.5210(18) n
C5c H51c 1_555 1.000(4) n
C5c H52c 1_555 1.000(3) n
C6c C5c 1_555 1.5210(18) n
C6c C7c 1_555 1.5205(18) n
C6c H61c 1_555 1.000(3) n
C6c H62c 1_555 1.000(3) n
C7c C6c 1_555 1.5205(18) n
C7c C8c 1_555 1.5211(18) n
C7c H71c 1_555 1.000(3) n
C7c H72c 1_555 1.000(3) n
C8c C7c 1_555 1.5211(18) n
C8c C9c 1_555 1.5213(18) n
C8c H81c 1_555 1.000(3) n
C8c H82c 1_555 1.000(3) n
C9c C8c 1_555 1.5213(18) n
C9c C10c 1_555 1.5209(18) n
C9c H91c 1_555 1.000(3) n
C9c H92c 1_555 1.000(3) n
C10c C9c 1_555 1.5209(18) n
C10c C11c 1_555 1.5209(18) n
C10c H101c 1_555 1.000(3) n
C10c H102c 1_555 1.000(3) n
C11c C10c 1_555 1.5209(18) n
C11c C12c 1_555 1.5210(17) n
C11c H111c 1_555 1.000(3) n
C11c H112c 1_555 1.000(3) n
C12c C11c 1_555 1.5210(17) n
C12c C13c 1_555 1.5213(18) n
C12c H121c 1_555 1.000(3) n
C12c H122c 1_555 1.000(3) n
C13c C12c 1_555 1.5213(18) n
C13c C14c 1_555 1.5206(17) n
C13c H131c 1_555 1.000(3) n
C13c H132c 1_555 1.000(3) n
C14c C13c 1_555 1.5206(17) n
C14c C15c 1_555 1.5205(18) n
C14c H141c 1_555 1.000(3) n
C14c H142c 1_555 1.000(3) n
C15c C14c 1_555 1.5205(18) n
C15c C16c 1_555 1.5210(18) n
C15c H151c 1_555 1.000(3) n
C15c H152c 1_555 1.000(3) n
C16c C15c 1_555 1.5210(18) n
C16c C17c 1_555 1.5201(18) n
C16c H161c 1_555 1.000(3) n
C16c H162c 1_555 1.000(3) n
C17c C16c 1_555 1.5201(18) n
C17c C18c 1_555 1.5199(19) n
C17c H171c 1_555 1.000(3) n
C17c H172c 1_555 1.000(3) n
C18c C17c 1_555 1.5199(19) n
C18c H181c 1_555 1.000(4) n
C18c H182c 1_555 1.000(4) n
C18c H183c 1_555 1.000(4) n
H181a C18a 1_555 1.000(4) n
H182a C18a 1_555 1.000(4) n
H183a C18a 1_555 1.000(4) n
H171a C17a 1_555 1.000(3) n
H172a C17a 1_555 1.000(3) n
H161a C16a 1_555 1.000(3) n
H162a C16a 1_555 1.000(3) n
H151a C15a 1_555 1.000(3) n
H152a C15a 1_555 1.000(3) n
H141a C14a 1_555 1.000(3) n
H142a C14a 1_555 1.000(3) n
H131a C13a 1_555 1.000(3) n
H132a C13a 1_555 1.000(3) n
H121a C12a 1_555 1.000(3) n
H122a C12a 1_555 1.000(4) n
H111a C11a 1_555 1.000(4) n
H112a C11a 1_555 1.000(4) n
H101a C10a 1_555 1.000(3) n
H102a C10a 1_555 1.000(4) n
H91a C9a 1_555 1.000(3) n
H92a C9a 1_555 1.000(4) n
H81a C8a 1_555 1.000(4) n
H82a C8a 1_555 1.000(4) n
H71a C7a 1_555 1.000(4) n
H72a C7a 1_555 1.000(4) n
H61a C6a 1_555 1.000(3) n
H62a C6a 1_555 1.000(4) n
H51a C5a 1_555 1.000(3) n
H52a C5a 1_555 1.000(3) n
H41a C4a 1_555 1.000(4) n
H42a C4a 1_555 1.000(4) n
H31a C3a 1_555 1.000(4) n
H32a C3a 1_555 1.000(4) n
H21a C2a 1_555 1.000(4) n
H22a C2a 1_555 1.000(4) n
H11 C1 1_555 1.000(4) n
H12 C1 1_555 1.000(4) n
H181b C18b 1_555 1.000(4) n
H182b C18b 1_555 1.000(4) n
H183b C18b 1_555 1.000(4) n
H171b C17b 1_555 1.000(4) n
H172b C17b 1_555 1.000(4) n
H161b C16b 1_555 1.000(4) n
H162b C16b 1_555 1.000(3) n
H151b C15b 1_555 1.000(4) n
H152b C15b 1_555 1.000(3) n
H141b C14b 1_555 1.000(4) n
H142b C14b 1_555 1.000(4) n
H131b C13b 1_555 1.000(4) n
H132b C13b 1_555 1.000(4) n
H121b C12b 1_555 1.000(3) n
H122b C12b 1_555 1.000(3) n
H111b C11b 1_555 1.000(4) n
H112b C11b 1_555 1.000(4) n
H101b C10b 1_555 1.000(4) n
H91b C9b 1_555 1.000(4) n
H81b C8b 1_555 1.000(3) n
H82b C8b 1_555 1.000(4) n
H71b C7b 1_555 1.000(3) n
H72b C7b 1_555 1.000(3) n
H61b C6b 1_555 1.000(3) n
H62b C6b 1_555 1.000(3) n
H51b C5b 1_555 1.000(3) n
H52b C5b 1_555 1.000(3) n
H41b C4b 1_555 1.000(4) n
H42b C4b 1_555 1.000(3) n
H31b C3b 1_555 1.000(3) n
H32b C3b 1_555 1.000(3) n
H21b C2b 1_555 1.000(4) n
H22b C2b 1_555 1.000(3) n
H21 C2 1_555 1.000(3) n
H181c C18c 1_555 1.000(4) n
H182c C18c 1_555 1.000(4) n
H183c C18c 1_555 1.000(4) n
H171c C17c 1_555 1.000(3) n
H172c C17c 1_555 1.000(3) n
H161c C16c 1_555 1.000(3) n
H162c C16c 1_555 1.000(3) n
H151c C15c 1_555 1.000(3) n
H152c C15c 1_555 1.000(3) n
H141c C14c 1_555 1.000(3) n
H142c C14c 1_555 1.000(3) n
H131c C13c 1_555 1.000(3) n
H132c C13c 1_555 1.000(3) n
H121c C12c 1_555 1.000(3) n
H122c C12c 1_555 1.000(3) n
H111c C11c 1_555 1.000(3) n
H112c C11c 1_555 1.000(3) n
H101c C10c 1_555 1.000(3) n
H102c C10c 1_555 1.000(3) n
H91c C9c 1_555 1.000(3) n
H92c C9c 1_555 1.000(3) n
H81c C8c 1_555 1.000(3) n
H82c C8c 1_555 1.000(3) n
H71c C7c 1_555 1.000(3) n
H72c C7c 1_555 1.000(3) n
H61c C6c 1_555 1.000(3) n
H62c C6c 1_555 1.000(3) n
H51c C5c 1_555 1.000(4) n
H52c C5c 1_555 1.000(3) n
H41c C4c 1_555 1.000(4) n
H42c C4c 1_555 1.000(3) n
H31c C3c 1_555 1.000(3) n
H32c C3c 1_555 1.000(4) n
H21c C2c 1_555 1.000(4) n
H22c C2c 1_555 1.000(4) n
H31 C3 1_555 1.000(4) n
H32 C3 1_555 1.000(4) n
